data_4315848
loop_
_publ_author_name
'Karunesh Keshav'
'Nem Singh'
'Anil J. Elias'

_publ_contact_author_address
;DEPARTMENT OF CHEMISTRY
INDIAN INSTITUTE OF TECHNOLOGY DELHI
HAUZ KHAS, NEW DELHI 110016
INDIA
;
_publ_contact_author_email elias@chemistry.iitd.ac.in
_publ_contact_author_fax +91-11-2658????
_publ_contact_author_name 'Dr.Anil J. Elias'
_publ_contact_author_phone +91-11-2659????
_publ_section_title
;
 Synthesis and Reactions of Ethynylferrocene-Derived Fluoro- and
 Chlorocyclotriphosphazenes
;
_journal_name_full 'Inorganic Chemistry'
_journal_page_first 5753
_journal_page_last 5765
_journal_paper_doi 10.1021/ic100703h
_journal_volume 49
_journal_year 2010
_chemical_formula_moiety 'C19 H16 F5 Fe N6 P3'
_chemical_formula_sum 'C19 H16 F5 Fe N6 P3'
_chemical_formula_weight 572.14
_chemical_name_systematic
; 
 ? 
;
_space_group_IT_number 2
_symmetry_cell_setting triclinic
_symmetry_space_group_name_Hall '-P 1'
_symmetry_space_group_name_H-M 'P -1'
_atom_sites_solution_hydrogens geom
_atom_sites_solution_primary direct
_atom_sites_solution_secondary difmap
_audit_creation_method SHELXL-97
_cell_angle_alpha 108.477(5)
_cell_angle_beta 98.823(6)
_cell_angle_gamma 103.195(6)
_cell_formula_units_Z 2
_cell_length_a 7.532(3)
_cell_length_b 11.945(4)
_cell_length_c 14.564(5)
_cell_measurement_temperature 293(2)
_cell_measurement_theta_max 25.50
_cell_measurement_theta_min 1.36
_cell_volume 1173.3(7)
_computing_cell_refinement 'Bruker SMART'
_computing_data_collection 'Bruker SMART'
_computing_data_reduction 'Bruker SAINT'
_computing_molecular_graphics 'Bruker SHELXTL'
_computing_publication_material 'Bruker SHELXTL'
_computing_structure_refinement 'SHELXL-97 (Sheldrick, 1997)'
_computing_structure_solution 'SHELXS-97 (Sheldrick, 1990)'
_diffrn_ambient_temperature 293(2)
_diffrn_measured_fraction_theta_full 0.982
_diffrn_measured_fraction_theta_max 0.982
_diffrn_measurement_device_type 'CCD area detector'
_diffrn_measurement_method 'phi and omega scans'
_diffrn_radiation_monochromator graphite
_diffrn_radiation_source 'fine-focus sealed tube'
_diffrn_radiation_type MoK\a
_diffrn_radiation_wavelength 0.71073
_diffrn_reflns_av_R_equivalents 0.0356
_diffrn_reflns_av_sigmaI/netI 0.0438
_diffrn_reflns_limit_h_max 9
_diffrn_reflns_limit_h_min -9
_diffrn_reflns_limit_k_max 14
_diffrn_reflns_limit_k_min -14
_diffrn_reflns_limit_l_max 17
_diffrn_reflns_limit_l_min -17
_diffrn_reflns_number 11004
_diffrn_reflns_theta_full 25.50
_diffrn_reflns_theta_max 25.50
_diffrn_reflns_theta_min 1.52
_exptl_absorpt_coefficient_mu 0.907
_exptl_absorpt_correction_type none
_exptl_crystal_colour Orange
_exptl_crystal_density_diffrn 1.620
_exptl_crystal_density_method 'not measured'
_exptl_crystal_description Block
_exptl_crystal_F_000 768
_exptl_crystal_size_max 0.231
_exptl_crystal_size_mid 0.136
_exptl_crystal_size_min 0.094
_refine_diff_density_max 0.397
_refine_diff_density_min -0.417
_refine_diff_density_rms 0.062
_refine_ls_extinction_method none
_refine_ls_goodness_of_fit_ref 1.046
_refine_ls_hydrogen_treatment constr
_refine_ls_matrix_type full
_refine_ls_number_parameters 307
_refine_ls_number_reflns 4287
_refine_ls_number_restraints 0
_refine_ls_restrained_S_all 1.046
_refine_ls_R_factor_all 0.0634
_refine_ls_R_factor_gt 0.0521
_refine_ls_shift/su_max 0.002
_refine_ls_shift/su_mean 0.001
_refine_ls_structure_factor_coef Fsqd
_refine_ls_weighting_details 'calc w=1/[\s^2^(Fo^2^)+(0.0700P)^2^+0.4277P] where P=(Fo^2^+2Fc^2^)/3'
_refine_ls_weighting_scheme calc
_refine_ls_wR_factor_gt 0.1273
_refine_ls_wR_factor_ref 0.1340
_reflns_number_gt 3588
_reflns_number_total 4287
_reflns_threshold_expression >2sigma(I)
_cod_data_source_file ic100703h_si_002_08.cif
_cod_data_source_block 9
_cod_depositor_comments
;
The following automatic conversions were performed:

'_symmetry_cell_setting' value 'Triclinic' changed to 'triclinic'
according to the built-in table from CIF Core dictionary named
'cif_core.dic' version 2.4.1 from 2010-06-29.

Automatic conversion script
Id: cif_fix_values 1646 2011-03-28 12:23:43Z adriana 
;
_cod_original_sg_symbol_Hall -P1
_cod_database_code 4315848

loop_
_symmetry_equiv_pos_as_xyz
'x, y, z'
'-x, -y, -z'

loop_
_atom_site_label
_atom_site_type_symbol
_atom_site_fract_x
_atom_site_fract_y
_atom_site_fract_z
_atom_site_U_iso_or_equiv
_atom_site_adp_type
_atom_site_occupancy
_atom_site_symmetry_multiplicity
_atom_site_calc_flag
_atom_site_refinement_flags
_atom_site_disorder_assembly
_atom_site_disorder_group
Fe1 Fe -0.20879(6) -0.28933(4) 0.65851(3) 0.04249(17) Uani 1 1 d . . .
P1 P 0.36471(13) 0.03840(8) 0.83769(6) 0.0477(2) Uani 1 1 d . . .
P2 P 0.1961(2) 0.18832(17) 0.95285(11) 0.1138(6) Uani 1 1 d . . .
P3 P 0.5647(2) 0.27040(10) 0.96758(8) 0.0792(4) Uani 1 1 d . . .
F1 F 0.4101(3) -0.06233(19) 0.87401(15) 0.0691(6) Uani 1 1 d . . .
F2 F 0.0486(6) 0.2422(4) 0.9112(4) 0.186(2) Uani 1 1 d . . .
F3 F 0.1118(7) 0.1649(5) 1.0348(3) 0.199(2) Uani 1 1 d . . .
F4 F 0.6683(5) 0.3820(2) 0.9490(2) 0.1277(13) Uani 1 1 d . . .
F5 F 0.7132(5) 0.2848(3) 1.05714(19) 0.1139(11) Uani 1 1 d . . .
N1 N 0.1856(5) 0.0633(3) 0.8735(2) 0.0743(10) Uani 1 1 d . . .
N2 N 0.3842(8) 0.2898(4) 1.0010(3) 0.1174(17) Uani 1 1 d . . .
N3 N 0.5488(4) 0.1511(3) 0.8781(2) 0.0621(8) Uani 1 1 d . . .
N4 N 0.1889(4) -0.1677(3) 0.5500(2) 0.0508(7) Uani 1 1 d . . .
N5 N 0.3006(4) -0.0681(3) 0.5482(2) 0.0547(7) Uani 1 1 d . . .
N6 N 0.3753(4) 0.0110(2) 0.64127(19) 0.0457(6) Uani 1 1 d . . .
C1 C 0.3080(4) -0.0373(3) 0.7070(2) 0.0401(7) Uani 1 1 d . . .
C2 C 0.1883(4) -0.1533(3) 0.6465(2) 0.0404(7) Uani 1 1 d . . .
C3 C 0.0730(4) -0.2542(3) 0.6673(2) 0.0402(7) Uani 1 1 d . . .
C4 C 0.0336(4) -0.2578(3) 0.7589(2) 0.0451(7) Uani 1 1 d . . .
H4 H 0.0832 -0.1903 0.8241 0.054 Uiso 1 1 calc R . .
C5 C -0.0900(5) -0.3762(3) 0.7395(3) 0.0533(9) Uani 1 1 d . . .
H5 H -0.1410 -0.4045 0.7889 0.064 Uiso 1 1 calc R . .
C6 C -0.1277(5) -0.4457(3) 0.6368(3) 0.0555(9) Uani 1 1 d . . .
H6 H -0.2103 -0.5306 0.6025 0.067 Uiso 1 1 calc R . .
C7 C -0.0302(5) -0.3719(3) 0.5911(3) 0.0495(8) Uani 1 1 d . . .
H7 H -0.0321 -0.3967 0.5200 0.059 Uiso 1 1 calc R . .
C8 C -0.4366(5) -0.2539(4) 0.7082(3) 0.0657(11) Uani 1 1 d . . .
H8 H -0.4752 -0.2675 0.7660 0.079 Uiso 1 1 calc R . .
C9 C -0.4950(5) -0.3386(4) 0.6097(3) 0.0654(10) Uani 1 1 d . . .
H9 H -0.5805 -0.4226 0.5869 0.078 Uiso 1 1 calc R . .
C10 C -0.4093(6) -0.2845(5) 0.5494(3) 0.0740(12) Uani 1 1 d . . .
H10 H -0.4251 -0.3238 0.4773 0.089 Uiso 1 1 calc R . .
C11 C -0.2969(6) -0.1648(4) 0.6094(4) 0.0742(12) Uani 1 1 d . . .
H11 H -0.2210 -0.1056 0.5866 0.089 Uiso 1 1 calc R . .
C12 C -0.3111(6) -0.1440(4) 0.7090(4) 0.0752(13) Uani 1 1 d . . .
H12 H -0.2487 -0.0679 0.7672 0.090 Uiso 1 1 calc R . .
C13 C 0.4983(5) 0.1336(3) 0.6580(3) 0.0542(9) Uani 1 1 d . . .
H13A H 0.5414 0.1312 0.5982 0.065 Uiso 1 1 calc R . .
H13B H 0.6079 0.1541 0.7117 0.065 Uiso 1 1 calc R . .
C14 C 0.4031(5) 0.2330(3) 0.6841(2) 0.0465(8) Uani 1 1 d . . .
C15 C 0.2127(6) 0.2113(4) 0.6559(3) 0.0671(11) Uani 1 1 d . . .
H15 H 0.1353 0.1307 0.6215 0.081 Uiso 1 1 calc R . .
C16 C 0.1339(7) 0.3075(5) 0.6779(3) 0.0818(13) Uani 1 1 d . . .
H16 H 0.0045 0.2914 0.6573 0.098 Uiso 1 1 calc R . .
C17 C 0.2448(8) 0.4257(4) 0.7295(4) 0.0853(14) Uani 1 1 d . . .
H17 H 0.1914 0.4901 0.7455 0.102 Uiso 1 1 calc R . .
C18 C 0.4337(8) 0.4490(4) 0.7575(4) 0.0835(14) Uani 1 1 d . . .
H18 H 0.5100 0.5297 0.7924 0.100 Uiso 1 1 calc R . .
C19 C 0.5127(6) 0.3544(3) 0.7349(3) 0.0620(10) Uani 1 1 d . . .
H19 H 0.6427 0.3720 0.7539 0.074 Uiso 1 1 calc R . .

loop_
_atom_site_aniso_label
_atom_site_aniso_U_11
_atom_site_aniso_U_22
_atom_site_aniso_U_33
_atom_site_aniso_U_23
_atom_site_aniso_U_13
_atom_site_aniso_U_12
Fe1 0.0425(3) 0.0448(3) 0.0444(3) 0.0169(2) 0.0114(2) 0.0194(2)
P1 0.0543(5) 0.0469(5) 0.0338(4) 0.0065(4) 0.0103(4) 0.0123(4)
P2 0.1148(12) 0.1225(12) 0.0737(9) -0.0204(8) 0.0370(8) 0.0491(10)
P3 0.1114(10) 0.0502(6) 0.0462(6) 0.0074(5) -0.0110(6) 0.0029(6)
F1 0.0980(17) 0.0584(13) 0.0451(12) 0.0203(10) 0.0058(11) 0.0176(11)
F2 0.150(4) 0.196(4) 0.188(4) -0.007(3) 0.039(3) 0.118(3)
F3 0.196(4) 0.226(5) 0.105(3) -0.033(3) 0.104(3) 0.020(4)
F4 0.188(3) 0.0624(16) 0.086(2) 0.0274(14) -0.018(2) -0.0168(18)
F5 0.146(3) 0.0880(19) 0.0585(15) 0.0167(14) -0.0357(16) -0.0023(17)
N1 0.068(2) 0.085(2) 0.0484(19) -0.0039(17) 0.0248(16) 0.0153(18)
N2 0.137(4) 0.082(3) 0.084(3) -0.029(2) 0.020(3) 0.031(3)
N3 0.0641(19) 0.0572(18) 0.0490(17) 0.0136(14) 0.0041(14) 0.0028(15)
N4 0.0587(17) 0.0505(16) 0.0360(15) 0.0061(12) 0.0154(13) 0.0142(14)
N5 0.0642(18) 0.0601(18) 0.0373(16) 0.0103(14) 0.0222(13) 0.0177(15)
N6 0.0519(16) 0.0492(15) 0.0371(15) 0.0120(12) 0.0198(12) 0.0163(12)
C1 0.0430(16) 0.0448(17) 0.0350(16) 0.0111(13) 0.0134(13) 0.0200(13)
C2 0.0419(16) 0.0436(17) 0.0354(16) 0.0073(13) 0.0123(13) 0.0200(13)
C3 0.0394(16) 0.0405(16) 0.0403(17) 0.0091(13) 0.0099(13) 0.0191(13)
C4 0.0443(17) 0.0494(18) 0.0398(17) 0.0145(14) 0.0054(14) 0.0163(14)
C5 0.0504(19) 0.058(2) 0.059(2) 0.0320(18) 0.0096(16) 0.0183(17)
C6 0.055(2) 0.0377(17) 0.070(2) 0.0141(17) 0.0102(18) 0.0159(15)
C7 0.0537(19) 0.0428(18) 0.048(2) 0.0061(15) 0.0137(16) 0.0206(15)
C8 0.057(2) 0.080(3) 0.085(3) 0.040(2) 0.035(2) 0.042(2)
C9 0.0433(19) 0.077(3) 0.079(3) 0.036(2) 0.0049(19) 0.0199(18)
C10 0.066(3) 0.096(3) 0.073(3) 0.048(3) 0.006(2) 0.030(2)
C11 0.067(3) 0.083(3) 0.111(4) 0.066(3) 0.034(3) 0.043(2)
C12 0.067(3) 0.058(2) 0.106(4) 0.021(2) 0.020(2) 0.043(2)
C13 0.055(2) 0.056(2) 0.053(2) 0.0185(17) 0.0280(17) 0.0100(16)
C14 0.058(2) 0.0503(19) 0.0364(17) 0.0210(15) 0.0151(15) 0.0169(16)
C15 0.064(2) 0.060(2) 0.061(2) 0.0088(19) 0.0080(19) 0.0134(19)
C16 0.074(3) 0.092(3) 0.078(3) 0.021(3) 0.006(2) 0.044(3)
C17 0.110(4) 0.069(3) 0.077(3) 0.021(2) 0.005(3) 0.045(3)
C18 0.106(4) 0.053(2) 0.082(3) 0.024(2) 0.002(3) 0.020(2)
C19 0.069(2) 0.054(2) 0.062(2) 0.0264(18) 0.0089(19) 0.0122(18)

loop_
_atom_type_symbol
_atom_type_description
_atom_type_scat_dispersion_real
_atom_type_scat_dispersion_imag
_atom_type_scat_source
C C 0.0033 0.0016 'International Tables Vol C Tables 4.2.6.8 and 6.1.1.4'
H H 0.0000 0.0000 'International Tables Vol C Tables 4.2.6.8 and 6.1.1.4'
N N 0.0061 0.0033 'International Tables Vol C Tables 4.2.6.8 and 6.1.1.4'
F F 0.0171 0.0103 'International Tables Vol C Tables 4.2.6.8 and 6.1.1.4'
P P 0.1023 0.0942 'International Tables Vol C Tables 4.2.6.8 and 6.1.1.4'
Fe Fe 0.3463 0.8444 'International Tables Vol C Tables 4.2.6.8 and 6.1.1.4'

loop_
_geom_angle_atom_site_label_1
_geom_angle_atom_site_label_2
_geom_angle_atom_site_label_3
_geom_angle
_geom_angle_site_symmetry_1
_geom_angle_site_symmetry_3
_geom_angle_publ_flag
C12 Fe1 C4 107.77(17) . . ?
C12 Fe1 C7 152.77(18) . . ?
C4 Fe1 C7 68.87(14) . . ?
C12 Fe1 C5 127.71(18) . . ?
C4 Fe1 C5 40.80(13) . . ?
C7 Fe1 C5 68.39(15) . . ?
C12 Fe1 C11 40.81(18) . . ?
C4 Fe1 C11 127.44(17) . . ?
C7 Fe1 C11 118.50(17) . . ?
C5 Fe1 C11 165.65(18) . . ?
C12 Fe1 C8 41.03(17) . . ?
C4 Fe1 C8 119.53(16) . . ?
C7 Fe1 C8 164.45(16) . . ?
C5 Fe1 C8 108.58(16) . . ?
C11 Fe1 C8 68.26(17) . . ?
C12 Fe1 C6 165.48(19) . . ?
C4 Fe1 C6 68.36(14) . . ?
C7 Fe1 C6 40.43(15) . . ?
C5 Fe1 C6 40.40(14) . . ?
C11 Fe1 C6 152.53(19) . . ?
C8 Fe1 C6 127.55(16) . . ?
C12 Fe1 C10 68.1(2) . . ?
C4 Fe1 C10 164.84(16) . . ?
C7 Fe1 C10 107.70(18) . . ?
C5 Fe1 C10 153.10(17) . . ?
C11 Fe1 C10 40.08(18) . . ?
C8 Fe1 C10 67.67(19) . . ?
C6 Fe1 C10 119.27(18) . . ?
C12 Fe1 C3 118.39(15) . . ?
C4 Fe1 C3 40.86(13) . . ?
C7 Fe1 C3 41.21(12) . . ?
C5 Fe1 C3 68.65(13) . . ?
C11 Fe1 C3 107.51(16) . . ?
C8 Fe1 C3 153.40(16) . . ?
C6 Fe1 C3 68.52(13) . . ?
C10 Fe1 C3 126.99(16) . . ?
C12 Fe1 C9 68.03(18) . . ?
C4 Fe1 C9 153.67(15) . . ?
C7 Fe1 C9 127.05(16) . . ?
C5 Fe1 C9 119.87(16) . . ?
C11 Fe1 C9 67.41(18) . . ?
C8 Fe1 C9 40.06(17) . . ?
C6 Fe1 C9 108.83(16) . . ?
C10 Fe1 C9 39.93(17) . . ?
C3 Fe1 C9 164.61(16) . . ?
F1 P1 N3 106.86(16) . . ?
F1 P1 N1 106.87(18) . . ?
N3 P1 N1 116.62(19) . . ?
F1 P1 C1 101.69(13) . . ?
N3 P1 C1 113.08(16) . . ?
N1 P1 C1 110.36(16) . . ?
F3 P2 N2 108.3(3) . . ?
F3 P2 F2 98.2(3) . . ?
N2 P2 F2 109.2(3) . . ?
F3 P2 N1 109.2(3) . . ?
N2 P2 N1 120.3(2) . . ?
F2 P2 N1 109.4(2) . . ?
F4 P3 F5 96.71(18) . . ?
F4 P3 N2 110.3(3) . . ?
F5 P3 N2 109.5(2) . . ?
F4 P3 N3 109.1(2) . . ?
F5 P3 N3 109.79(19) . . ?
N2 P3 N3 119.2(2) . . ?
P2 N1 P1 121.4(2) . . ?
P2 N2 P3 120.3(2) . . ?
P3 N3 P1 120.6(2) . . ?
N5 N4 C2 109.1(3) . . ?
N4 N5 N6 108.6(3) . . ?
N5 N6 C1 110.5(3) . . ?
N5 N6 C13 118.6(3) . . ?
C1 N6 C13 130.7(3) . . ?
N6 C1 C2 104.0(3) . . ?
N6 C1 P1 125.6(2) . . ?
C2 C1 P1 130.4(2) . . ?
N4 C2 C1 107.8(3) . . ?
N4 C2 C3 119.0(3) . . ?
C1 C2 C3 133.2(3) . . ?
C4 C3 C7 107.2(3) . . ?
C4 C3 C2 129.8(3) . . ?
C7 C3 C2 123.0(3) . . ?
C4 C3 Fe1 69.17(17) . . ?
C7 C3 Fe1 69.10(18) . . ?
C2 C3 Fe1 125.1(2) . . ?
C5 C4 C3 108.1(3) . . ?
C5 C4 Fe1 69.71(18) . . ?
C3 C4 Fe1 69.97(17) . . ?
C5 C4 H4 125.9 . . ?
C3 C4 H4 125.9 . . ?
Fe1 C4 H4 125.9 . . ?
C6 C5 C4 108.2(3) . . ?
C6 C5 Fe1 70.0(2) . . ?
C4 C5 Fe1 69.49(18) . . ?
C6 C5 H5 125.9 . . ?
C4 C5 H5 125.9 . . ?
Fe1 C5 H5 125.9 . . ?
C5 C6 C7 108.6(3) . . ?
C5 C6 Fe1 69.56(19) . . ?
C7 C6 Fe1 69.53(19) . . ?
C5 C6 H6 125.7 . . ?
C7 C6 H6 125.7 . . ?
Fe1 C6 H6 125.7 . . ?
C6 C7 C3 107.9(3) . . ?
C6 C7 Fe1 70.0(2) . . ?
C3 C7 Fe1 69.69(18) . . ?
C6 C7 H7 126.0 . . ?
C3 C7 H7 126.0 . . ?
Fe1 C7 H7 126.0 . . ?
C9 C8 C12 107.5(4) . . ?
C9 C8 Fe1 70.1(2) . . ?
C12 C8 Fe1 69.1(2) . . ?
C9 C8 H8 126.2 . . ?
C12 C8 H8 126.2 . . ?
Fe1 C8 H8 126.2 . . ?
C10 C9 C8 108.8(4) . . ?
C10 C9 Fe1 69.9(2) . . ?
C8 C9 Fe1 69.8(2) . . ?
C10 C9 H9 125.6 . . ?
C8 C9 H9 125.6 . . ?
Fe1 C9 H9 125.6 . . ?
C9 C10 C11 108.3(4) . . ?
C9 C10 Fe1 70.2(2) . . ?
C11 C10 Fe1 69.7(2) . . ?
C9 C10 H10 125.8 . . ?
C11 C10 H10 125.8 . . ?
Fe1 C10 H10 125.8 . . ?
C10 C11 C12 108.2(4) . . ?
C10 C11 Fe1 70.2(2) . . ?
C12 C11 Fe1 69.4(2) . . ?
C10 C11 H11 125.9 . . ?
C12 C11 H11 125.9 . . ?
Fe1 C11 H11 125.9 . . ?
C11 C12 C8 107.1(4) . . ?
C11 C12 Fe1 69.8(2) . . ?
C8 C12 Fe1 69.9(2) . . ?
C11 C12 H12 126.5 . . ?
C8 C12 H12 126.5 . . ?
Fe1 C12 H12 126.5 . . ?
N6 C13 C14 113.0(3) . . ?
N6 C13 H13A 109.0 . . ?
C14 C13 H13A 109.0 . . ?
N6 C13 H13B 109.0 . . ?
C14 C13 H13B 109.0 . . ?
H13A C13 H13B 107.8 . . ?
C15 C14 C19 117.5(4) . . ?
C15 C14 C13 123.5(3) . . ?
C19 C14 C13 118.9(3) . . ?
C14 C15 C16 120.8(4) . . ?
C14 C15 H15 119.6 . . ?
C16 C15 H15 119.6 . . ?
C17 C16 C15 120.3(4) . . ?
C17 C16 H16 119.8 . . ?
C15 C16 H16 119.8 . . ?
C18 C17 C16 119.6(4) . . ?
C18 C17 H17 120.2 . . ?
C16 C17 H17 120.2 . . ?
C17 C18 C19 120.3(4) . . ?
C17 C18 H18 119.8 . . ?
C19 C18 H18 119.8 . . ?
C18 C19 C14 121.3(4) . . ?
C18 C19 H19 119.3 . . ?
C14 C19 H19 119.3 . . ?

loop_
_geom_bond_atom_site_label_1
_geom_bond_atom_site_label_2
_geom_bond_distance
_geom_bond_site_symmetry_2
_geom_bond_publ_flag
Fe1 C12 2.030(4) . ?
Fe1 C4 2.032(3) . ?
Fe1 C7 2.035(3) . ?
Fe1 C5 2.035(3) . ?
Fe1 C11 2.036(4) . ?
Fe1 C8 2.041(4) . ?
Fe1 C6 2.042(3) . ?
Fe1 C10 2.042(4) . ?
Fe1 C3 2.043(3) . ?
Fe1 C9 2.045(4) . ?
P1 F1 1.543(2) . ?
P1 N3 1.574(3) . ?
P1 N1 1.575(3) . ?
P1 C1 1.763(3) . ?
P2 F3 1.507(5) . ?
P2 N2 1.530(5) . ?
P2 F2 1.544(5) . ?
P2 N1 1.548(4) . ?
P3 F4 1.509(3) . ?
P3 F5 1.518(3) . ?
P3 N2 1.554(5) . ?
P3 N3 1.563(3) . ?
N4 N5 1.301(4) . ?
N4 C2 1.362(4) . ?
N5 N6 1.327(4) . ?
N6 C1 1.368(4) . ?
N6 C13 1.465(4) . ?
C1 C2 1.386(4) . ?
C2 C3 1.459(4) . ?
C3 C4 1.423(4) . ?
C3 C7 1.435(4) . ?
C4 C5 1.418(5) . ?
C4 H4 0.9800 . ?
C5 C6 1.408(5) . ?
C5 H5 0.9800 . ?
C6 C7 1.409(5) . ?
C6 H6 0.9800 . ?
C7 H7 0.9800 . ?
C8 C9 1.400(6) . ?
C8 C12 1.427(6) . ?
C8 H8 0.9800 . ?
C9 C10 1.396(6) . ?
C9 H9 0.9800 . ?
C10 C11 1.397(6) . ?
C10 H10 0.9800 . ?
C11 C12 1.417(6) . ?
C11 H11 0.9800 . ?
C12 H12 0.9800 . ?
C13 C14 1.502(5) . ?
C13 H13A 0.9700 . ?
C13 H13B 0.9700 . ?
C14 C15 1.369(5) . ?
C14 C19 1.385(5) . ?
C15 C16 1.383(6) . ?
C15 H15 0.9300 . ?
C16 C17 1.361(6) . ?
C16 H16 0.9300 . ?
C17 C18 1.355(7) . ?
C17 H17 0.9300 . ?
C18 C19 1.367(6) . ?
C18 H18 0.9300 . ?
C19 H19 0.9300 . ?

loop_
_geom_torsion_atom_site_label_1
_geom_torsion_atom_site_label_2
_geom_torsion_atom_site_label_3
_geom_torsion_atom_site_label_4
_geom_torsion
_geom_torsion_site_symmetry_1
_geom_torsion_site_symmetry_2
_geom_torsion_site_symmetry_3
_geom_torsion_site_symmetry_4
_geom_torsion_publ_flag
F3 P2 N1 P1 -128.0(3) . . . . ?
N2 P2 N1 P1 -2.0(5) . . . . ?
F2 P2 N1 P1 125.6(3) . . . . ?
F1 P1 N1 P2 113.2(3) . . . . ?
N3 P1 N1 P2 -6.2(4) . . . . ?
C1 P1 N1 P2 -137.0(3) . . . . ?
F3 P2 N2 P3 129.0(4) . . . . ?
F2 P2 N2 P3 -125.2(4) . . . . ?
N1 P2 N2 P3 2.5(6) . . . . ?
F4 P3 N2 P2 132.5(4) . . . . ?
F5 P3 N2 P2 -122.2(4) . . . . ?
N3 P3 N2 P2 5.3(5) . . . . ?
F4 P3 N3 P1 -141.7(2) . . . . ?
F5 P3 N3 P1 113.5(3) . . . . ?
N2 P3 N3 P1 -13.9(4) . . . . ?
F1 P1 N3 P3 -105.4(2) . . . . ?
N1 P1 N3 P3 14.0(3) . . . . ?
C1 P1 N3 P3 143.6(2) . . . . ?
C2 N4 N5 N6 0.7(4) . . . . ?
N4 N5 N6 C1 -1.0(4) . . . . ?
N4 N5 N6 C13 -176.5(3) . . . . ?
N5 N6 C1 C2 0.9(3) . . . . ?
C13 N6 C1 C2 175.7(3) . . . . ?
N5 N6 C1 P1 -178.0(2) . . . . ?
C13 N6 C1 P1 -3.3(5) . . . . ?
F1 P1 C1 N6 -132.6(3) . . . . ?
N3 P1 C1 N6 -18.4(3) . . . . ?
N1 P1 C1 N6 114.3(3) . . . . ?
F1 P1 C1 C2 48.8(3) . . . . ?
N3 P1 C1 C2 163.0(3) . . . . ?
N1 P1 C1 C2 -64.4(3) . . . . ?
N5 N4 C2 C1 -0.1(4) . . . . ?
N5 N4 C2 C3 -179.6(3) . . . . ?
N6 C1 C2 N4 -0.5(3) . . . . ?
P1 C1 C2 N4 178.4(2) . . . . ?
N6 C1 C2 C3 179.0(3) . . . . ?
P1 C1 C2 C3 -2.2(5) . . . . ?
N4 C2 C3 C4 -173.0(3) . . . . ?
C1 C2 C3 C4 7.6(6) . . . . ?
N4 C2 C3 C7 4.5(4) . . . . ?
C1 C2 C3 C7 -174.9(3) . . . . ?
N4 C2 C3 Fe1 -81.9(3) . . . . ?
C1 C2 C3 Fe1 98.7(4) . . . . ?
C12 Fe1 C3 C4 84.6(3) . . . . ?
C7 Fe1 C3 C4 -118.9(3) . . . . ?
C5 Fe1 C3 C4 -37.78(19) . . . . ?
C11 Fe1 C3 C4 127.6(2) . . . . ?
C8 Fe1 C3 C4 51.3(4) . . . . ?
C6 Fe1 C3 C4 -81.3(2) . . . . ?
C10 Fe1 C3 C4 167.5(2) . . . . ?
C9 Fe1 C3 C4 -164.3(5) . . . . ?
C12 Fe1 C3 C7 -156.5(2) . . . . ?
C4 Fe1 C3 C7 118.9(3) . . . . ?
C5 Fe1 C3 C7 81.2(2) . . . . ?
C11 Fe1 C3 C7 -113.5(2) . . . . ?
C8 Fe1 C3 C7 170.2(3) . . . . ?
C6 Fe1 C3 C7 37.6(2) . . . . ?
C10 Fe1 C3 C7 -73.6(3) . . . . ?
C9 Fe1 C3 C7 -45.3(6) . . . . ?
C12 Fe1 C3 C2 -40.1(3) . . . . ?
C4 Fe1 C3 C2 -124.7(3) . . . . ?
C7 Fe1 C3 C2 116.4(3) . . . . ?
C5 Fe1 C3 C2 -162.5(3) . . . . ?
C11 Fe1 C3 C2 2.9(3) . . . . ?
C8 Fe1 C3 C2 -73.4(4) . . . . ?
C6 Fe1 C3 C2 154.0(3) . . . . ?
C10 Fe1 C3 C2 42.8(3) . . . . ?
C9 Fe1 C3 C2 71.1(6) . . . . ?
C7 C3 C4 C5 0.6(3) . . . . ?
C2 C3 C4 C5 178.5(3) . . . . ?
Fe1 C3 C4 C5 59.5(2) . . . . ?
C7 C3 C4 Fe1 -58.9(2) . . . . ?
C2 C3 C4 Fe1 119.0(3) . . . . ?
C12 Fe1 C4 C5 127.7(2) . . . . ?
C7 Fe1 C4 C5 -81.0(2) . . . . ?
C11 Fe1 C4 C5 168.6(2) . . . . ?
C8 Fe1 C4 C5 84.5(2) . . . . ?
C6 Fe1 C4 C5 -37.4(2) . . . . ?
C10 Fe1 C4 C5 -160.6(6) . . . . ?
C3 Fe1 C4 C5 -119.2(3) . . . . ?
C9 Fe1 C4 C5 51.5(4) . . . . ?
C12 Fe1 C4 C3 -113.1(2) . . . . ?
C7 Fe1 C4 C3 38.18(18) . . . . ?
C5 Fe1 C4 C3 119.2(3) . . . . ?
C11 Fe1 C4 C3 -72.2(3) . . . . ?
C8 Fe1 C4 C3 -156.3(2) . . . . ?
C6 Fe1 C4 C3 81.7(2) . . . . ?
C10 Fe1 C4 C3 -41.4(7) . . . . ?
C9 Fe1 C4 C3 170.7(3) . . . . ?
C3 C4 C5 C6 -0.1(4) . . . . ?
Fe1 C4 C5 C6 59.6(2) . . . . ?
C3 C4 C5 Fe1 -59.7(2) . . . . ?
C12 Fe1 C5 C6 168.4(2) . . . . ?
C4 Fe1 C5 C6 -119.4(3) . . . . ?
C7 Fe1 C5 C6 -37.1(2) . . . . ?
C11 Fe1 C5 C6 -158.6(6) . . . . ?
C8 Fe1 C5 C6 126.7(2) . . . . ?
C10 Fe1 C5 C6 49.6(4) . . . . ?
C3 Fe1 C5 C6 -81.5(2) . . . . ?
C9 Fe1 C5 C6 84.2(3) . . . . ?
C12 Fe1 C5 C4 -72.2(3) . . . . ?
C7 Fe1 C5 C4 82.3(2) . . . . ?
C11 Fe1 C5 C4 -39.2(7) . . . . ?
C8 Fe1 C5 C4 -114.0(2) . . . . ?
C6 Fe1 C5 C4 119.4(3) . . . . ?
C10 Fe1 C5 C4 168.9(3) . . . . ?
C3 Fe1 C5 C4 37.83(19) . . . . ?
C9 Fe1 C5 C4 -156.4(2) . . . . ?
C4 C5 C6 C7 -0.5(4) . . . . ?
Fe1 C5 C6 C7 58.7(2) . . . . ?
C4 C5 C6 Fe1 -59.2(2) . . . . ?
C12 Fe1 C6 C5 -39.4(7) . . . . ?
C4 Fe1 C6 C5 37.8(2) . . . . ?
C7 Fe1 C6 C5 120.2(3) . . . . ?
C11 Fe1 C6 C5 168.7(3) . . . . ?
C8 Fe1 C6 C5 -73.6(3) . . . . ?
C10 Fe1 C6 C5 -156.7(2) . . . . ?
C3 Fe1 C6 C5 81.9(2) . . . . ?
C9 Fe1 C6 C5 -114.3(2) . . . . ?
C12 Fe1 C6 C7 -159.5(6) . . . . ?
C4 Fe1 C6 C7 -82.4(2) . . . . ?
C5 Fe1 C6 C7 -120.2(3) . . . . ?
C11 Fe1 C6 C7 48.5(4) . . . . ?
C8 Fe1 C6 C7 166.3(2) . . . . ?
C10 Fe1 C6 C7 83.1(3) . . . . ?
C3 Fe1 C6 C7 -38.3(2) . . . . ?
C9 Fe1 C6 C7 125.5(2) . . . . ?
C5 C6 C7 C3 0.9(4) . . . . ?
Fe1 C6 C7 C3 59.6(2) . . . . ?
C5 C6 C7 Fe1 -58.7(2) . . . . ?
C4 C3 C7 C6 -1.0(4) . . . . ?
C2 C3 C7 C6 -179.0(3) . . . . ?
Fe1 C3 C7 C6 -59.9(2) . . . . ?
C4 C3 C7 Fe1 58.9(2) . . . . ?
C2 C3 C7 Fe1 -119.1(3) . . . . ?
C12 Fe1 C7 C6 169.0(4) . . . . ?
C4 Fe1 C7 C6 81.0(2) . . . . ?
C5 Fe1 C7 C6 37.1(2) . . . . ?
C11 Fe1 C7 C6 -156.9(2) . . . . ?
C8 Fe1 C7 C6 -44.6(7) . . . . ?
C10 Fe1 C7 C6 -114.6(2) . . . . ?
C3 Fe1 C7 C6 118.9(3) . . . . ?
C9 Fe1 C7 C6 -74.8(3) . . . . ?
C12 Fe1 C7 C3 50.1(4) . . . . ?
C4 Fe1 C7 C3 -37.87(19) . . . . ?
C5 Fe1 C7 C3 -81.8(2) . . . . ?
C11 Fe1 C7 C3 84.3(3) . . . . ?
C8 Fe1 C7 C3 -163.5(5) . . . . ?
C6 Fe1 C7 C3 -118.9(3) . . . . ?
C10 Fe1 C7 C3 126.5(2) . . . . ?
C9 Fe1 C7 C3 166.3(2) . . . . ?
C12 Fe1 C8 C9 118.7(4) . . . . ?
C4 Fe1 C8 C9 -157.9(2) . . . . ?
C7 Fe1 C8 C9 -38.6(7) . . . . ?
C5 Fe1 C8 C9 -114.6(3) . . . . ?
C11 Fe1 C8 C9 80.3(3) . . . . ?
C6 Fe1 C8 C9 -73.6(3) . . . . ?
C10 Fe1 C8 C9 36.9(3) . . . . ?
C3 Fe1 C8 C9 166.1(3) . . . . ?
C4 Fe1 C8 C12 83.3(3) . . . . ?
C7 Fe1 C8 C12 -157.3(5) . . . . ?
C5 Fe1 C8 C12 126.6(3) . . . . ?
C11 Fe1 C8 C12 -38.4(3) . . . . ?
C6 Fe1 C8 C12 167.6(3) . . . . ?
C10 Fe1 C8 C12 -81.8(3) . . . . ?
C3 Fe1 C8 C12 47.4(5) . . . . ?
C9 Fe1 C8 C12 -118.7(4) . . . . ?
C12 C8 C9 C10 0.0(4) . . . . ?
Fe1 C8 C9 C10 -59.2(3) . . . . ?
C12 C8 C9 Fe1 59.2(3) . . . . ?
C12 Fe1 C9 C10 81.7(3) . . . . ?
C4 Fe1 C9 C10 167.5(3) . . . . ?
C7 Fe1 C9 C10 -72.0(3) . . . . ?
C5 Fe1 C9 C10 -156.4(3) . . . . ?
C11 Fe1 C9 C10 37.4(3) . . . . ?
C8 Fe1 C9 C10 120.1(4) . . . . ?
C6 Fe1 C9 C10 -113.4(3) . . . . ?
C3 Fe1 C9 C10 -36.1(7) . . . . ?
C12 Fe1 C9 C8 -38.4(3) . . . . ?
C4 Fe1 C9 C8 47.4(5) . . . . ?
C7 Fe1 C9 C8 167.9(2) . . . . ?
C5 Fe1 C9 C8 83.6(3) . . . . ?
C11 Fe1 C9 C8 -82.6(3) . . . . ?
C6 Fe1 C9 C8 126.5(3) . . . . ?
C10 Fe1 C9 C8 -120.1(4) . . . . ?
C3 Fe1 C9 C8 -156.2(5) . . . . ?
C8 C9 C10 C11 -0.4(5) . . . . ?
Fe1 C9 C10 C11 -59.5(3) . . . . ?
C8 C9 C10 Fe1 59.1(3) . . . . ?
C12 Fe1 C10 C9 -81.5(3) . . . . ?
C4 Fe1 C10 C9 -158.5(5) . . . . ?
C7 Fe1 C10 C9 127.2(3) . . . . ?
C5 Fe1 C10 C9 50.2(5) . . . . ?
C11 Fe1 C10 C9 -119.3(4) . . . . ?
C8 Fe1 C10 C9 -37.0(3) . . . . ?
C6 Fe1 C10 C9 84.6(3) . . . . ?
C3 Fe1 C10 C9 168.7(2) . . . . ?
C12 Fe1 C10 C11 37.9(3) . . . . ?
C4 Fe1 C10 C11 -39.1(8) . . . . ?
C7 Fe1 C10 C11 -113.5(3) . . . . ?
C5 Fe1 C10 C11 169.5(3) . . . . ?
C8 Fe1 C10 C11 82.3(3) . . . . ?
C6 Fe1 C10 C11 -156.0(3) . . . . ?
C3 Fe1 C10 C11 -71.9(3) . . . . ?
C9 Fe1 C10 C11 119.3(4) . . . . ?
C9 C10 C11 C12 0.6(4) . . . . ?
Fe1 C10 C11 C12 -59.2(3) . . . . ?
C9 C10 C11 Fe1 59.7(3) . . . . ?
C12 Fe1 C11 C10 -119.4(4) . . . . ?
C4 Fe1 C11 C10 168.0(2) . . . . ?
C7 Fe1 C11 C10 83.8(3) . . . . ?
C5 Fe1 C11 C10 -160.7(6) . . . . ?
C8 Fe1 C11 C10 -80.7(3) . . . . ?
C6 Fe1 C11 C10 50.3(5) . . . . ?
C3 Fe1 C11 C10 127.2(3) . . . . ?
C9 Fe1 C11 C10 -37.3(3) . . . . ?
C4 Fe1 C11 C12 -72.6(3) . . . . ?
C7 Fe1 C11 C12 -156.8(2) . . . . ?
C5 Fe1 C11 C12 -41.3(7) . . . . ?
C8 Fe1 C11 C12 38.7(3) . . . . ?
C6 Fe1 C11 C12 169.6(3) . . . . ?
C10 Fe1 C11 C12 119.4(4) . . . . ?
C3 Fe1 C11 C12 -113.4(3) . . . . ?
C9 Fe1 C11 C12 82.1(3) . . . . ?
C10 C11 C12 C8 -0.5(4) . . . . ?
Fe1 C11 C12 C8 -60.2(3) . . . . ?
C10 C11 C12 Fe1 59.7(3) . . . . ?
C9 C8 C12 C11 0.3(4) . . . . ?
Fe1 C8 C12 C11 60.2(3) . . . . ?
C9 C8 C12 Fe1 -59.9(3) . . . . ?
C4 Fe1 C12 C11 127.3(3) . . . . ?
C7 Fe1 C12 C11 49.1(5) . . . . ?
C5 Fe1 C12 C11 168.1(2) . . . . ?
C8 Fe1 C12 C11 -117.9(4) . . . . ?
C6 Fe1 C12 C11 -160.6(6) . . . . ?
C10 Fe1 C12 C11 -37.2(3) . . . . ?
C3 Fe1 C12 C11 84.1(3) . . . . ?
C9 Fe1 C12 C11 -80.4(3) . . . . ?
C4 Fe1 C12 C8 -114.8(3) . . . . ?
C7 Fe1 C12 C8 167.0(3) . . . . ?
C5 Fe1 C12 C8 -74.0(3) . . . . ?
C11 Fe1 C12 C8 117.9(4) . . . . ?
C6 Fe1 C12 C8 -42.7(8) . . . . ?
C10 Fe1 C12 C8 80.7(3) . . . . ?
C3 Fe1 C12 C8 -158.0(2) . . . . ?
C9 Fe1 C12 C8 37.5(3) . . . . ?
N5 N6 C13 C14 102.8(3) . . . . ?
C1 N6 C13 C14 -71.6(5) . . . . ?
N6 C13 C14 C15 -25.9(5) . . . . ?
N6 C13 C14 C19 157.6(3) . . . . ?
C19 C14 C15 C16 -0.2(6) . . . . ?
C13 C14 C15 C16 -176.7(4) . . . . ?
C14 C15 C16 C17 -1.1(7) . . . . ?
C15 C16 C17 C18 1.4(8) . . . . ?
C16 C17 C18 C19 -0.5(8) . . . . ?
C17 C18 C19 C14 -0.7(7) . . . . ?
C15 C14 C19 C18 1.1(6) . . . . ?
C13 C14 C19 C18 177.8(4) . . . . ?
